data_9001936
loop_
_publ_author_name
'Evans, B. W.'
'Yang, H.'

_publ_section_title
;
 Fe-Mg order-disorder in tremolite-actinolite-ferro-actinolite at ambient
 and high temperature
 Sample: ID4-4C, from Isua Belt, East Greenland, in an iron formation
;
_journal_name_full 'American Mineralogist'
_journal_page_first 458
_journal_page_last 475
_journal_volume 83
_journal_year 1998
_chemical_formula_sum
;Al0.024 Ca1.814 Cl0.03 F0.01 Fe3.112 H1.86 Mg1.954 Mn0.088 Na0.018 O23.96
 Si7.988 Ti0.002
;
_chemical_name_mineral Actinolite
_space_group_IT_number 12
_symmetry_space_group_name_Hall '-C 2y'
_symmetry_space_group_name_H-M 'C 1 2/m 1'
_cell_angle_alpha 90
_cell_angle_beta 104.59
_cell_angle_gamma 90
_cell_length_a 9.908
_cell_length_b 18.218
_cell_length_c 5.301
_cell_formula_units_Z 2
_cell_volume 925.996
_database_code_amcsd 0001997
_exptl_crystal_density_diffrn 3.267
_cod_original_formula_sum
;Fe3.112 Mn.088 Mg1.954 Al.024 Ti.002 Ca1.814 Na.018 Si7.988 H1.86 O23.96 F.01
 Cl.03
;
_cod_database_code 9001936

loop_
_space_group_symop_operation_xyz
x,y,z
1/2+x,1/2+y,z
x,-y,z
1/2+x,1/2-y,z
-x,y,-z
1/2-x,1/2+y,-z
-x,-y,-z
1/2-x,1/2-y,-z

loop_
_atom_site_aniso_label
_atom_site_aniso_U_11
_atom_site_aniso_U_22
_atom_site_aniso_U_33
_atom_site_aniso_U_12
_atom_site_aniso_U_13
_atom_site_aniso_U_23
Fe1 0.01118 0.00504 0.00373 0.00000 0.00249 0.00000
Mn1 0.01118 0.00504 0.00373 0.00000 0.00249 0.00000
Mg1 0.01118 0.00504 0.00373 0.00000 0.00249 0.00000
Fe2 0.00792 0.00504 0.00533 0.00000 0.00125 0.00000
Mn2 0.00792 0.00504 0.00533 0.00000 0.00125 0.00000
Mg2 0.00792 0.00504 0.00533 0.00000 0.00125 0.00000
Al2 0.00792 0.00504 0.00533 0.00000 0.00125 0.00000
Ti2 0.00792 0.00504 0.00533 0.00000 0.00125 0.00000
Fe3 0.00792 0.00504 0.00467 0.00000 0.00125 0.00000
Mg3 0.00792 0.00504 0.00467 0.00000 0.00125 0.00000
Fe4 0.01304 0.01345 0.00947 0.00000 0.00673 0.00000
Mn4 0.01304 0.01345 0.00947 0.00000 0.00673 0.00000
Mg4 0.01304 0.01345 0.00947 0.00000 0.00673 0.00000
Ca4 0.01304 0.01345 0.00947 0.00000 0.00673 0.00000
Na4 0.01304 0.01345 0.00947 0.00000 0.00673 0.00000
Si1 0.00699 0.00336 0.00347 -0.00088 0.00025 -0.00047
Al1 0.00699 0.00336 0.00347 -0.00088 0.00025 -0.00047
Si2 0.00699 0.00504 0.00280 0.00000 0.00100 0.00047
O1 0.00699 0.00841 0.00240 -0.00088 -0.00075 0.00047
O2 0.00838 0.00841 0.00587 -0.00088 0.00050 0.00000
O3 0.01071 0.01009 0.00933 0.00000 0.00199 0.00000
F3 0.01071 0.01009 0.00933 0.00000 0.00199 0.00000
Cl3 0.01071 0.01009 0.00933 0.00000 0.00199 0.00000
O4 0.01444 0.00504 0.00840 -0.00354 0.00324 -0.00095
O5 0.00932 0.01009 0.00493 0.00088 0.00174 0.00331
O6 0.01071 0.01009 0.00547 0.00088 0.00299 -0.00189
O7 0.01025 0.00168 0.01120 0.00000 0.00199 0.00000

loop_
_atom_site_label
_atom_site_fract_x
_atom_site_fract_y
_atom_site_fract_z
_atom_site_occupancy
Fe1 0.00000 0.08880 0.50000 0.63100
Mn1 0.00000 0.08880 0.50000 0.01200
Mg1 0.00000 0.08880 0.50000 0.35700
Fe2 0.00000 0.17860 0.00000 0.55600
Mn2 0.00000 0.17860 0.00000 0.02800
Mg2 0.00000 0.17860 0.00000 0.40900
Al2 0.00000 0.17860 0.00000 0.00600
Ti2 0.00000 0.17860 0.00000 0.00100
Fe3 0.00000 0.00000 0.00000 0.59200
Mg3 0.00000 0.00000 0.00000 0.40800
Fe4 0.00000 0.27660 0.50000 0.07300
Mn4 0.00000 0.27660 0.50000 0.00400
Mg4 0.00000 0.27660 0.50000 0.00700
Ca4 0.00000 0.27660 0.50000 0.90700
Na4 0.00000 0.27660 0.50000 0.00900
Si1 0.27970 0.08380 0.29270 0.99700
Al1 0.27970 0.08380 0.29270 0.00300
Si2 0.28920 0.17020 0.80050 1.00000
H 0.20100 0.00000 0.73900 0.93000
O1 0.11300 0.08740 0.21430 1.00000
O2 0.12110 0.17320 0.72240 1.00000
O3 0.11130 0.00000 0.71340 0.98000
F3 0.11130 0.00000 0.71340 0.00500
Cl3 0.11130 0.00000 0.71340 0.01500
O4 0.36740 0.24580 0.79090 1.00000
O5 0.34510 0.13250 0.09470 1.00000
O6 0.34290 0.11860 0.58330 1.00000
O7 0.33380 0.00000 0.29130 1.00000

loop_
_cod_related_entry_id
_cod_related_entry_database
_cod_related_entry_code
1 AMCSD 0001997
